data_7102663
loop_
_publ_author_name
'Sol\'e, Stephan\'e'
'Gabba\"i, Fran\,cois P'

_publ_section_title
;
 A bidentate borane as colorimetric fluoride ion sensor.
;
_journal_issue 11
_journal_name_full 'Chemical communications (Cambridge, England)'
_journal_page_first 1284
_journal_page_last 1285
_journal_paper_doi 10.1039/b403596h
_journal_year 2004
_chemical_formula_sum 'C46 H54 B2 F N3 S2'
_chemical_formula_weight 753.66
_chemical_name_systematic
;
?
;
_space_group_IT_number 14
_symmetry_cell_setting monoclinic
_symmetry_space_group_name_Hall '-P 2ybc'
_symmetry_space_group_name_H-M 'P 1 21/c 1'
_atom_sites_solution_hydrogens geom
_atom_sites_solution_primary direct
_atom_sites_solution_secondary difmap
_audit_creation_method SHELXL-97
_cell_angle_alpha 90.00
_cell_angle_beta 90.716(6)
_cell_angle_gamma 90.00
_cell_formula_units_Z 4
_cell_length_a 13.849(5)
_cell_length_b 10.384(3)
_cell_length_c 27.673(9)
_cell_measurement_temperature 110(2)
_cell_volume 3980(2)
_computing_structure_refinement 'SHELXL-97 (Sheldrick, 1997)'
_computing_structure_solution 'SHELXS-97 (Sheldrick, 1990)'
_diffrn_ambient_temperature 110(2)
_diffrn_measured_fraction_theta_full 0.997
_diffrn_measured_fraction_theta_max 0.997
_diffrn_radiation_monochromator graphite
_diffrn_radiation_source 'fine-focus sealed tube'
_diffrn_radiation_type MoK\a
_diffrn_radiation_wavelength 0.71073
_diffrn_reflns_av_R_equivalents 0.0672
_diffrn_reflns_av_sigmaI/netI 0.0904
_diffrn_reflns_limit_h_max 15
_diffrn_reflns_limit_h_min -14
_diffrn_reflns_limit_k_max 11
_diffrn_reflns_limit_k_min -11
_diffrn_reflns_limit_l_max 16
_diffrn_reflns_limit_l_min -30
_diffrn_reflns_number 17650
_diffrn_reflns_theta_full 23.31
_diffrn_reflns_theta_max 23.31
_diffrn_reflns_theta_min 1.47
_exptl_absorpt_coefficient_mu 0.176
_exptl_absorpt_correction_T_max 0.9632
_exptl_absorpt_correction_T_min 0.6359
_exptl_absorpt_correction_type empirical
_exptl_crystal_density_diffrn 1.258
_exptl_crystal_density_method 'not measured'
_exptl_crystal_F_000 1608
_exptl_crystal_size_max 0.60
_exptl_crystal_size_mid 0.32
_exptl_crystal_size_min 0.10
_refine_diff_density_max 0.401
_refine_diff_density_min -0.390
_refine_diff_density_rms 0.065
_refine_ls_extinction_method none
_refine_ls_goodness_of_fit_ref 1.023
_refine_ls_hydrogen_treatment mixed
_refine_ls_matrix_type full
_refine_ls_number_parameters 487
_refine_ls_number_reflns 5752
_refine_ls_number_restraints 0
_refine_ls_restrained_S_all 1.023
_refine_ls_R_factor_all 0.0893
_refine_ls_R_factor_gt 0.0532
_refine_ls_shift/su_max 0.001
_refine_ls_shift/su_mean 0.000
_refine_ls_structure_factor_coef Fsqd
_refine_ls_weighting_details 'calc w=1/[\s^2^(Fo^2^)+(0.0777P)^2^+0.1526P] where P=(Fo^2^+2Fc^2^)/3'
_refine_ls_weighting_scheme calc
_refine_ls_wR_factor_gt 0.1340
_refine_ls_wR_factor_ref 0.1577
_reflns_number_gt 3766
_reflns_number_total 5752
_reflns_threshold_expression >2sigma(I)
_cod_data_source_file b403596h.txt
_cod_data_source_block compound_[3-F]-[S(NMe2)3]+
_cod_depositor_comments
;
The following automatic conversions were performed:
'_symmetry_cell_setting' value 'Monoclinic' changed to 'monoclinic'
according to '/home/saulius/struct/CIF-dictionaries/cif_core.dic'
dictionary named 'cif_core.dic' version 2.4.1 from 2010-06-29.

Automatic conversion script
Id: cif_fix_enum 1527 2010-12-29 10:47:43Z saulius 
;
_cod_original_sg_symbol_H-M P2(1)/c
_cod_database_code 7102663

loop_
_symmetry_equiv_pos_as_xyz
'x, y, z'
'-x, y+1/2, -z+1/2'
'-x, -y, -z'
'x, -y-1/2, z-1/2'

loop_
_atom_site_label
_atom_site_type_symbol
_atom_site_fract_x
_atom_site_fract_y
_atom_site_fract_z
_atom_site_U_iso_or_equiv
_atom_site_adp_type
_atom_site_occupancy
_atom_site_symmetry_multiplicity
_atom_site_calc_flag
_atom_site_refinement_flags
F F 0.73625(14) 0.21423(18) 0.12922(7) 0.0160(5) Uani 1 1 d .
B1 B 0.6774(3) 0.2576(4) 0.08041(16) 0.0168(10) Uani 1 1 d .
B2 B 0.7502(3) 0.2981(4) 0.17668(16) 0.0176(11) Uani 1 1 d .
S1 S 0.77401(7) 0.02835(9) 0.23236(4) 0.0225(3) Uani 1 1 d .
C1 C 0.7139(2) 0.4027(4) 0.07221(14) 0.0162(9) Uani 1 1 d .
C2 C 0.7144(3) 0.4506(4) 0.02592(14) 0.0204(10) Uani 1 1 d .
H2A H 0.7073 0.3922 -0.0003 0.025 Uiso 1 1 calc R
C3 C 0.7250(3) 0.5829(4) 0.01584(15) 0.0253(10) Uani 1 1 d .
H3A H 0.7237 0.6122 -0.0167 0.030 Uiso 1 1 calc R
C4 C 0.7369(3) 0.6683(4) 0.05243(15) 0.0239(10) Uani 1 1 d .
H4A H 0.7410 0.7577 0.0455 0.029 Uiso 1 1 calc R
C5 C 0.7557(3) 0.7132(4) 0.13941(15) 0.0205(10) Uani 1 1 d .
H5A H 0.7593 0.8028 0.1327 0.025 Uiso 1 1 calc R
C6 C 0.7626(3) 0.6712(4) 0.18587(15) 0.0215(10) Uani 1 1 d .
H6A H 0.7698 0.7312 0.2116 0.026 Uiso 1 1 calc R
C7 C 0.7591(3) 0.5378(4) 0.19571(14) 0.0202(10) Uani 1 1 d .
H7A H 0.7664 0.5100 0.2283 0.024 Uiso 1 1 calc R
C8 C 0.7455(3) 0.4461(4) 0.16023(14) 0.0156(9) Uani 1 1 d .
C9 C 0.7345(2) 0.4898(3) 0.11135(13) 0.0148(9) Uani 1 1 d .
C10 C 0.7434(3) 0.6250(4) 0.10113(14) 0.0198(10) Uani 1 1 d .
C11 C 0.7152(3) 0.1588(3) 0.03917(13) 0.0158(9) Uani 1 1 d .
C12 C 0.8129(3) 0.1184(4) 0.03810(13) 0.0176(9) Uani 1 1 d .
C13 C 0.8419(3) 0.0230(4) 0.00605(13) 0.0194(9) Uani 1 1 d .
H13A H 0.9073 -0.0046 0.0073 0.023 Uiso 1 1 calc R
C14 C 0.7804(3) -0.0337(4) -0.02751(14) 0.0182(9) Uani 1 1 d .
C15 C 0.6868(3) 0.0140(4) -0.02935(14) 0.0187(9) Uani 1 1 d .
H15A H 0.6433 -0.0184 -0.0532 0.022 Uiso 1 1 calc R
C16 C 0.6540(3) 0.1082(3) 0.00274(13) 0.0158(9) Uani 1 1 d .
C17 C 0.8900(3) 0.1771(4) 0.07030(14) 0.0226(10) Uani 1 1 d .
H17A H 0.9521 0.1357 0.0640 0.034 Uiso 1 1 calc R
H17B H 0.8729 0.1642 0.1042 0.034 Uiso 1 1 calc R
H17C H 0.8948 0.2695 0.0636 0.034 Uiso 1 1 calc R
C18 C 0.8137(3) -0.1372(4) -0.06118(14) 0.0243(10) Uani 1 1 d .
H18A H 0.7597 -0.1645 -0.0820 0.036 Uiso 1 1 calc R
H18B H 0.8373 -0.2110 -0.0424 0.036 Uiso 1 1 calc R
H18C H 0.8659 -0.1039 -0.0812 0.036 Uiso 1 1 calc R
C19 C 0.5513(3) 0.1554(4) -0.00442(14) 0.0198(9) Uani 1 1 d .
H19A H 0.5209 0.1087 -0.0314 0.030 Uiso 1 1 calc R
H19B H 0.5518 0.2478 -0.0116 0.030 Uiso 1 1 calc R
H19C H 0.5147 0.1402 0.0251 0.030 Uiso 1 1 calc R
C21 C 0.5671(3) 0.2403(3) 0.10041(13) 0.0148(9) Uani 1 1 d .
C22 C 0.4956(3) 0.3374(4) 0.10025(13) 0.0173(9) Uani 1 1 d .
C23 C 0.4106(3) 0.3224(4) 0.12630(13) 0.0187(9) Uani 1 1 d .
H23A H 0.3644 0.3900 0.1257 0.022 Uiso 1 1 calc R
C24 C 0.3912(3) 0.2129(4) 0.15284(13) 0.0182(9) Uani 1 1 d .
C25 C 0.4567(3) 0.1124(4) 0.14936(13) 0.0181(9) Uani 1 1 d .
H25A H 0.4429 0.0335 0.1652 0.022 Uiso 1 1 calc R
C26 C 0.5418(3) 0.1227(4) 0.12351(13) 0.0158(9) Uani 1 1 d .
C27 C 0.5034(3) 0.4627(4) 0.07209(14) 0.0234(10) Uani 1 1 d .
H27A H 0.4456 0.5149 0.0774 0.035 Uiso 1 1 calc R
H27B H 0.5090 0.4435 0.0376 0.035 Uiso 1 1 calc R
H27C H 0.5607 0.5102 0.0831 0.035 Uiso 1 1 calc R
C28 C 0.3026(3) 0.2034(4) 0.18410(15) 0.0254(10) Uani 1 1 d .
H28A H 0.2655 0.2835 0.1816 0.038 Uiso 1 1 calc R
H28B H 0.3225 0.1893 0.2178 0.038 Uiso 1 1 calc R
H28C H 0.2625 0.1311 0.1731 0.038 Uiso 1 1 calc R
C29 C 0.6046(3) 0.0029(4) 0.12194(15) 0.0220(10) Uani 1 1 d .
H29A H 0.5739 -0.0663 0.1403 0.033 Uiso 1 1 calc R
H29B H 0.6681 0.0220 0.1362 0.033 Uiso 1 1 calc R
H29C H 0.6124 -0.0244 0.0883 0.033 Uiso 1 1 calc R
C31 C 0.8567(3) 0.2508(3) 0.19388(13) 0.0146(9) Uani 1 1 d .
C32 C 0.9405(3) 0.3206(4) 0.18500(14) 0.0208(10) Uani 1 1 d .
H32A H 0.9344 0.4051 0.1722 0.025 Uiso 1 1 calc R
C33 C 1.0323(3) 0.2725(4) 0.19391(14) 0.0243(10) Uani 1 1 d .
H33A H 1.0874 0.3236 0.1873 0.029 Uiso 1 1 calc R
C34 C 1.0432(3) 0.1504(4) 0.21247(14) 0.0240(10) Uani 1 1 d .
H34A H 1.1059 0.1155 0.2175 0.029 Uiso 1 1 calc R
C35 C 0.9623(3) 0.0784(4) 0.22373(14) 0.0214(10) Uani 1 1 d .
H35A H 0.9693 -0.0051 0.2374 0.026 Uiso 1 1 calc R
C36 C 0.8710(3) 0.1291(4) 0.21500(13) 0.0171(9) Uani 1 1 d .
C41 C 0.6688(3) 0.2530(4) 0.21408(13) 0.0166(9) Uani 1 1 d .
C42 C 0.5883(3) 0.3282(4) 0.22515(13) 0.0179(9) Uani 1 1 d .
H42A H 0.5817 0.4100 0.2101 0.022 Uiso 1 1 calc R
C43 C 0.5174(3) 0.2892(4) 0.25705(14) 0.0220(10) Uani 1 1 d .
H43A H 0.4639 0.3436 0.2633 0.026 Uiso 1 1 calc R
C44 C 0.5253(3) 0.1705(4) 0.27972(14) 0.0218(10) Uani 1 1 d .
H44A H 0.4762 0.1417 0.3008 0.026 Uiso 1 1 calc R
C45 C 0.6051(3) 0.0945(4) 0.27139(14) 0.0210(10) Uani 1 1 d .
H45A H 0.6118 0.0140 0.2873 0.025 Uiso 1 1 calc R
C46 C 0.6763(3) 0.1362(3) 0.23941(13) 0.0154(9) Uani 1 1 d .
C51 C 1.0194(3) 0.1229(4) -0.10720(17) 0.0416(13) Uani 1 1 d .
H51A H 1.0675 0.0996 -0.1314 0.062 Uiso 1 1 calc R
H51B H 0.9926 0.0444 -0.0930 0.062 Uiso 1 1 calc R
H51C H 1.0501 0.1749 -0.0818 0.062 Uiso 1 1 calc R
C52 C 0.9682(3) 0.2664(4) -0.17394(15) 0.0342(12) Uani 1 1 d .
H52A H 1.0213 0.2216 -0.1898 0.051 Uiso 1 1 calc R
H52B H 0.9885 0.3540 -0.1654 0.051 Uiso 1 1 calc R
H52C H 0.9123 0.2705 -0.1960 0.051 Uiso 1 1 calc R
C53 C 0.7484(3) 0.1378(4) -0.16196(16) 0.0333(11) Uani 1 1 d .
H53A H 0.6947 0.1518 -0.1848 0.050 Uiso 1 1 calc R
H53B H 0.7317 0.0682 -0.1396 0.050 Uiso 1 1 calc R
H53C H 0.8064 0.1140 -0.1798 0.050 Uiso 1 1 calc R
C54 C 0.6775(3) 0.3009(4) -0.11040(16) 0.0329(11) Uani 1 1 d .
H54A H 0.6254 0.3093 -0.1345 0.049 Uiso 1 1 calc R
H54B H 0.6891 0.3845 -0.0950 0.049 Uiso 1 1 calc R
H54C H 0.6588 0.2378 -0.0859 0.049 Uiso 1 1 calc R
C55 C 0.9253(3) 0.4079(5) -0.03433(17) 0.0526(15) Uani 1 1 d .
H55A H 0.9275 0.4991 -0.0252 0.079 Uiso 1 1 calc R
H55B H 0.9908 0.3778 -0.0413 0.079 Uiso 1 1 calc R
H55C H 0.8989 0.3575 -0.0076 0.079 Uiso 1 1 calc R
C56 C 0.8663(4) 0.4996(4) -0.11153(18) 0.0463(14) Uani 1 1 d .
H56A H 0.8704 0.5809 -0.0937 0.070 Uiso 1 1 calc R
H56B H 0.8074 0.4989 -0.1315 0.070 Uiso 1 1 calc R
H56C H 0.9227 0.4909 -0.1323 0.070 Uiso 1 1 calc R
S2 S 0.85709(8) 0.24149(10) -0.09458(4) 0.0246(3) Uani 1 1 d .
N1 N 0.9419(2) 0.1969(3) -0.13028(12) 0.0278(9) Uani 1 1 d .
N2 N 0.7668(2) 0.2570(3) -0.13436(11) 0.0238(8) Uani 1 1 d .
N3 N 0.8639(2) 0.3919(3) -0.07732(12) 0.0312(9) Uani 1 1 d .

loop_
_atom_site_aniso_label
_atom_site_aniso_U_11
_atom_site_aniso_U_22
_atom_site_aniso_U_33
_atom_site_aniso_U_23
_atom_site_aniso_U_13
_atom_site_aniso_U_12
F 0.0164(12) 0.0144(12) 0.0172(12) 0.0010(9) -0.0030(9) 0.0023(9)
B1 0.017(3) 0.020(3) 0.014(2) 0.004(2) -0.006(2) 0.002(2)
B2 0.019(3) 0.017(3) 0.016(3) -0.007(2) -0.002(2) 0.000(2)
S1 0.0240(6) 0.0135(5) 0.0300(6) 0.0023(5) -0.0004(5) 0.0003(5)
C1 0.010(2) 0.017(2) 0.021(2) 0.0011(19) 0.0014(17) 0.0049(17)
C2 0.021(2) 0.020(2) 0.019(2) -0.0015(19) -0.0021(18) 0.0001(18)
C3 0.032(3) 0.026(3) 0.017(2) 0.008(2) 0.001(2) -0.001(2)
C4 0.025(2) 0.016(2) 0.030(3) 0.007(2) 0.001(2) -0.0033(18)
C5 0.018(2) 0.013(2) 0.031(3) 0.003(2) 0.0005(19) -0.0006(18)
C6 0.025(2) 0.015(2) 0.025(3) -0.005(2) 0.0017(19) -0.0024(18)
C7 0.021(2) 0.019(2) 0.020(2) 0.000(2) -0.0019(19) 0.0000(18)
C8 0.010(2) 0.018(2) 0.019(2) -0.0010(19) -0.0006(17) 0.0037(17)
C9 0.009(2) 0.016(2) 0.019(2) 0.0011(18) 0.0005(17) 0.0010(16)
C10 0.015(2) 0.018(2) 0.026(2) 0.004(2) 0.0006(18) 0.0007(18)
C11 0.017(2) 0.015(2) 0.015(2) 0.0053(18) 0.0010(18) -0.0022(17)
C12 0.017(2) 0.020(2) 0.016(2) 0.0045(19) 0.0022(18) 0.0014(18)
C13 0.016(2) 0.022(2) 0.020(2) 0.002(2) 0.0037(18) 0.0041(18)
C14 0.021(2) 0.017(2) 0.017(2) -0.0003(19) 0.0000(18) -0.0003(18)
C15 0.020(2) 0.017(2) 0.018(2) 0.0006(19) 0.0020(18) -0.0047(18)
C16 0.016(2) 0.013(2) 0.018(2) 0.0028(18) 0.0023(18) -0.0038(17)
C17 0.014(2) 0.028(2) 0.026(2) -0.008(2) -0.0016(19) 0.0018(18)
C18 0.022(2) 0.024(2) 0.027(2) -0.002(2) 0.0015(19) -0.0001(19)
C19 0.016(2) 0.027(2) 0.017(2) -0.0024(19) -0.0018(17) -0.0007(18)
C21 0.015(2) 0.019(2) 0.011(2) -0.0007(18) -0.0032(17) -0.0023(17)
C22 0.017(2) 0.021(2) 0.014(2) -0.0014(18) -0.0014(18) 0.0004(18)
C23 0.013(2) 0.023(2) 0.020(2) -0.004(2) -0.0034(18) 0.0051(18)
C24 0.015(2) 0.024(2) 0.015(2) -0.0051(19) -0.0015(18) -0.0036(19)
C25 0.020(2) 0.018(2) 0.017(2) -0.0021(18) -0.0035(18) -0.0080(18)
C26 0.015(2) 0.018(2) 0.014(2) -0.0023(18) -0.0040(18) -0.0014(17)
C27 0.019(2) 0.026(2) 0.025(2) 0.005(2) 0.0028(19) 0.0082(19)
C28 0.020(2) 0.027(3) 0.028(3) -0.002(2) 0.003(2) -0.0010(19)
C29 0.022(2) 0.017(2) 0.027(2) -0.0007(19) -0.0004(19) -0.0028(18)
C31 0.018(2) 0.014(2) 0.011(2) -0.0036(18) -0.0022(17) 0.0019(17)
C32 0.022(2) 0.020(2) 0.020(2) 0.0004(19) -0.0016(19) -0.0003(19)
C33 0.015(2) 0.034(3) 0.024(2) 0.000(2) -0.0007(19) -0.001(2)
C34 0.019(2) 0.031(3) 0.022(2) -0.004(2) -0.0024(19) 0.011(2)
C35 0.025(2) 0.020(2) 0.019(2) 0.0020(19) -0.0024(19) 0.0062(19)
C36 0.019(2) 0.017(2) 0.015(2) -0.0021(18) -0.0027(18) -0.0013(18)
C41 0.018(2) 0.016(2) 0.016(2) -0.0028(18) -0.0071(17) -0.0009(17)
C42 0.016(2) 0.020(2) 0.017(2) -0.0008(19) -0.0026(18) -0.0003(18)
C43 0.020(2) 0.025(3) 0.021(2) -0.002(2) -0.0010(19) 0.0012(19)
C44 0.018(2) 0.028(3) 0.020(2) -0.003(2) 0.0015(18) -0.0097(19)
C45 0.027(2) 0.015(2) 0.021(2) 0.0008(19) -0.002(2) -0.0052(19)
C46 0.017(2) 0.015(2) 0.015(2) 0.0003(18) -0.0040(18) -0.0012(17)
C51 0.040(3) 0.040(3) 0.045(3) 0.011(3) 0.000(2) 0.010(2)
C52 0.039(3) 0.037(3) 0.027(3) 0.002(2) 0.005(2) 0.006(2)
C53 0.036(3) 0.032(3) 0.032(3) -0.002(2) -0.005(2) -0.006(2)
C54 0.027(3) 0.039(3) 0.033(3) 0.010(2) 0.003(2) 0.007(2)
C55 0.037(3) 0.082(4) 0.039(3) -0.026(3) -0.002(3) -0.015(3)
C56 0.057(4) 0.030(3) 0.053(3) -0.004(3) 0.019(3) -0.008(2)
S2 0.0261(6) 0.0270(6) 0.0207(6) 0.0031(5) -0.0018(5) -0.0046(5)
N1 0.027(2) 0.030(2) 0.026(2) 0.0075(17) -0.0005(17) 0.0077(17)
N2 0.025(2) 0.024(2) 0.023(2) -0.0035(17) -0.0027(16) 0.0014(16)
N3 0.038(2) 0.030(2) 0.026(2) -0.0082(18) 0.0038(18) -0.0112(18)

loop_
_atom_type_symbol
_atom_type_description
_atom_type_scat_dispersion_real
_atom_type_scat_dispersion_imag
_atom_type_scat_source
C C 0.0033 0.0016 'International Tables Vol C Tables 4.2.6.8 and 6.1.1.4'
H H 0.0000 0.0000 'International Tables Vol C Tables 4.2.6.8 and 6.1.1.4'
B B 0.0013 0.0007 'International Tables Vol C Tables 4.2.6.8 and 6.1.1.4'
N N 0.0061 0.0033 'International Tables Vol C Tables 4.2.6.8 and 6.1.1.4'
F F 0.0171 0.0103 'International Tables Vol C Tables 4.2.6.8 and 6.1.1.4'
S S 0.1246 0.1234 'International Tables Vol C Tables 4.2.6.8 and 6.1.1.4'

loop_
_geom_angle_atom_site_label_1
_geom_angle_atom_site_label_2
_geom_angle_atom_site_label_3
_geom_angle
B2 F B1 126.0(3)
C1 B1 C11 112.8(3)
C1 B1 F 102.7(3)
C11 B1 F 104.2(3)
C1 B1 C21 116.5(3)
C11 B1 C21 118.5(3)
F B1 C21 98.5(3)
C1 B1 B2 83.4(2)
C11 B1 B2 129.2(3)
F B1 B2 26.55(14)
C21 B1 B2 91.2(2)
F B2 C8 106.7(3)
F B2 C41 107.1(3)
C8 B2 C41 115.8(3)
F B2 C31 100.2(3)
C8 B2 C31 114.0(3)
C41 B2 C31 111.4(3)
F B2 B1 27.40(14)
C8 B2 B1 82.2(2)
C41 B2 B1 108.3(3)
C31 B2 B1 122.5(3)
C46 S1 C36 103.85(18)
C2 C1 C9 118.1(3)
C2 C1 B1 118.4(3)
C9 C1 B1 123.0(3)
C1 C2 C3 122.6(4)
C4 C3 C2 120.2(4)
C3 C4 C10 120.5(4)
C6 C5 C10 120.5(4)
C5 C6 C7 119.7(4)
C8 C7 C6 123.0(4)
C7 C8 C9 117.7(3)
C7 C8 B2 117.1(3)
C9 C8 B2 125.1(3)
C8 C9 C1 122.0(3)
C8 C9 C10 119.2(3)
C1 C9 C10 118.9(3)
C5 C10 C4 120.8(4)
C5 C10 C9 119.8(3)
C4 C10 C9 119.4(4)
C16 C11 C12 116.1(3)
C16 C11 B1 122.8(3)
C12 C11 B1 121.2(3)
C13 C12 C11 120.5(3)
C13 C12 C17 117.2(3)
C11 C12 C17 122.4(3)
C14 C13 C12 123.4(4)
C13 C14 C15 116.0(4)
C13 C14 C18 122.0(4)
C15 C14 C18 121.9(3)
C14 C15 C16 122.4(4)
C15 C16 C11 121.2(3)
C15 C16 C19 117.0(3)
C11 C16 C19 121.8(3)
C22 C21 C26 115.9(3)
C22 C21 B1 125.2(3)
C26 C21 B1 118.7(3)
C23 C22 C21 120.9(3)
C23 C22 C27 115.2(3)
C21 C22 C27 123.9(3)
C24 C23 C22 122.4(4)
C23 C24 C25 116.8(3)
C23 C24 C28 121.4(3)
C25 C24 C28 121.7(4)
C24 C25 C26 122.5(4)
C25 C26 C21 120.8(3)
C25 C26 C29 116.2(3)
C21 C26 C29 123.1(3)
C32 C31 C36 115.4(3)
C32 C31 B2 123.2(3)
C36 C31 B2 121.1(3)
C33 C32 C31 123.1(4)
C34 C33 C32 119.7(4)
C33 C34 C35 119.7(4)
C34 C35 C36 119.6(4)
C35 C36 C31 122.4(4)
C35 C36 S1 114.9(3)
C31 C36 S1 122.7(3)
C42 C41 C46 115.3(3)
C42 C41 B2 123.1(3)
C46 C41 B2 121.6(3)
C43 C42 C41 123.3(4)
C44 C43 C42 119.6(4)
C45 C44 C43 119.4(4)
C44 C45 C46 120.0(4)
C45 C46 C41 122.2(3)
C45 C46 S1 114.8(3)
C41 C46 S1 122.9(3)
N1 S2 N3 114.40(18)
N1 S2 N2 99.76(17)
N3 S2 N2 98.10(18)
C52 N1 C51 115.7(3)
C52 N1 S2 123.9(3)
C51 N1 S2 114.8(3)
C53 N2 C54 110.4(3)
C53 N2 S2 112.7(3)
C54 N2 S2 111.0(3)
C55 N3 C56 114.9(4)
C55 N3 S2 112.1(3)
C56 N3 S2 122.8(3)

loop_
_geom_bond_atom_site_label_1
_geom_bond_atom_site_label_2
_geom_bond_distance
F B2 1.585(5)
F B1 1.633(5)
B1 C1 1.607(6)
B1 C11 1.626(6)
B1 C21 1.641(6)
B1 B2 2.868(6)
B2 C8 1.604(6)
B2 C41 1.609(6)
B2 C31 1.621(6)
S1 C46 1.769(4)
S1 C36 1.773(4)
C1 C2 1.374(5)
C1 C9 1.437(5)
C2 C3 1.409(5)
C3 C4 1.355(5)
C4 C10 1.422(5)
C5 C6 1.360(5)
C5 C10 1.409(5)
C6 C7 1.413(5)
C7 C8 1.379(5)
C8 C9 1.433(5)
C9 C10 1.437(5)
C11 C16 1.410(5)
C11 C12 1.418(5)
C12 C13 1.391(5)
C12 C17 1.510(5)
C13 C14 1.384(5)
C14 C15 1.388(5)
C14 C18 1.499(5)
C15 C16 1.400(5)
C16 C19 1.516(5)
C21 C22 1.412(5)
C21 C26 1.424(5)
C22 C23 1.397(5)
C22 C27 1.521(5)
C23 C24 1.381(5)
C24 C25 1.387(5)
C24 C28 1.514(5)
C25 C26 1.391(5)
C26 C29 1.519(5)
C31 C32 1.393(5)
C31 C36 1.405(5)
C32 C33 1.384(5)
C33 C34 1.376(5)
C34 C35 1.385(5)
C35 C36 1.389(5)
C41 C42 1.399(5)
C41 C46 1.404(5)
C42 C43 1.388(5)
C43 C44 1.387(5)
C44 C45 1.379(5)
C45 C46 1.402(5)
C51 N1 1.461(5)
C52 N1 1.457(5)
C53 N2 1.476(5)
C54 N2 1.483(5)
C55 N3 1.464(5)
C56 N3 1.466(5)
S2 N1 1.612(3)
S2 N3 1.636(4)
S2 N2 1.663(3)
